data_1536238
loop_
_publ_author_name
'Dahm, M.'
'Adam, A.'

_publ_section_title
;
 Darstellung und Kristallstrukturen der ersten
 Alkalimetall-hexacarbonato-oxotetraberyllate: K6 (Be4 O (C O3)6) * 7(H2
 O) und K6 (Be4 O (C O3)6)
;
_journal_name_full 'Zeitschrift fuer Anorganische und Allgemeine Chemie'
_journal_page_first 1861
_journal_page_last 1867
_journal_volume 628
_journal_year 2002
_chemical_formula_sum 'C6 H14 Be4 K6 O26'
_chemical_name_systematic 'K6 (Be4 O (C O3)6) (H2 O)7'
_space_group_IT_number 2
_symmetry_space_group_name_Hall '-P 1'
_symmetry_space_group_name_H-M 'P -1'
_cell_angle_alpha 79.253
_cell_angle_beta 78.943
_cell_angle_gamma 65.119
_cell_formula_units_Z 2
_cell_length_a 9.5101
_cell_length_b 9.5845
_cell_length_c 16.0168
_cell_volume 1290.627
_citation_journal_id_ASTM ZAACAB
_cod_data_source_file Dahm_ZAACAB_2002_737.cif
_cod_data_source_block C6H14Be4K6O26
_cod_database_code 1536238

loop_
_symmetry_equiv_pos_as_xyz
x,y,z
-x,-y,-z

loop_
_atom_site_label
_atom_site_type_symbol
_atom_site_fract_x
_atom_site_fract_y
_atom_site_fract_z
_atom_site_occupancy
_atom_site_U_iso_or_equiv
K1 K+1 0.2531 0.75815 0.3611 1 0.0
O16 O-2 0.1838 0.8476 0.51965 1 0.0
H5 H+1 0.275 0.963 0.985 1 0.0
H4 H+1 0.281 0.838 0.735 1 0.0
O24 O-2 0.3256 0.2738 0.75139 1 0.0
H11 H+1 0.664 0.493 0.423 1 0.0
C3 C+4 0.3722 0.3073 0.11843 1 0.0
K3 K+1 0.26654 0.63989 0.01435 1 0.0
H13 H+1 0.36 0.505 0.234 1 0.0
C1 C+4 0.4033 0.0051 0.3727 1 0.0
O10 O-2 0.4636 0.3306 0.0552 1 0.0
O17 O-2 0.1431 0.42657 0.35625 1 0.0
H14 H+1 0.497 0.511 0.789 1 0.0
H8 H+1 0.183 0.468 0.468 1 0.0
O26 O-2 0.4203 0.5238 0.2459 1 0.0
O2 O-2 0.3075 0.14054 0.39491 1 0.0
O7 O-2 0.2949 0.5552 0.85807 1 0.0
H1 H+1 0.062 0.326 0.009 1 0.0
O23 O-2 0.2077 0.4774 0.50416 1 0.0
C5 C+4 0.0734 0.8445 0.57528 1 0.0
Be2 Be+2 0.3096 0.1004 0.22347 1 0.0
C6 C+4 0.0565 0.5512 0.31257 1 0.0
O19 O-2 0.0231 0.68208 0.33246 1 0.0
Be4 Be+2 0.1463 0.255 0.35631 1 0.0
O1 O-2 0.13824 0.22237 0.26073 1 0.0
H12 H+1 0.592 0.593 0.377 1 0.0
O8 O-2 0.42231 0.19046 0.17695 1 0.0
H6 H+1 0.376 0.914 0.915 1 0.0
H9 H+1 0.388 0.216 0.723 1 0.0
H10 H+1 0.255 0.33 0.728 1 0.0
H2 H+1 0.059 0.403 0.94 1 0.0
C4 C+4 0.1899 0.9654 0.15042 1 0.0
O11 O-2 0.069 1.0092 0.20716 1 0.0
O22 O-2 0.3102 0.9933 0.93444 1 0.0
K2 K+1 0.09041 0.14763 0.82584 1 0.0
O4 O-2 0.4994 -0.0902 0.41937 1 0.0
O6 O-2 0.04512 0.5991 0.86154 1 0.0
K5 K+1 0.49495 0.73014 0.56922 1 0.0
O25 O-2 0.4365 0.4688 0.6004 1 0.0
O15 O-2 0.00227 0.75392 0.5742 1 0.0
C2 C+4 0.1702 0.6232 0.82608 1 0.0
O5 O-2 0.15804 0.7209 0.75734 1 0.0
H7 H+1 0.147 0.551 0.518 1 0.0
K4 K+1 0.20184 0.11541 0.57008 1 0.0
Be3 Be+2 0.0111 0.1451 0.26749 1 0.0
O21 O-2 0.3308 0.8998 0.71778 1 0.0
O12 O-2 0.3013 1.0089 0.14977 1 0.0
O20 O-2 0.0667 0.3183 0.96272 1 0.0
O9 O-2 0.2275 0.3998 0.12697 1 0.0
O18 O-2 0.0041 0.53519 0.24787 1 0.0
Be1 Be+2 0.0868 0.3831 0.19611 1 0.0
O14 O-2 0.02523 0.93167 0.63695 1 0.0
K6 K+1 0.421 0.22905 0.90799 1 0.0
O3 O-2 0.39446 -0.02833 0.29891 1 0.0
H3 H+1 0.389 0.879 0.748 1 0.0
O13 O-2 0.1997 0.8805 0.09699 1 0.0
